data_7717326
loop_
_publ_author_name
'Volk, Niklas'
'Garc&#xed;a Alcaraz, Antonio'
'Balasubramaniam, Selvakumar'
'Heumann, Jannik'
'Schnakenburg, Gregor'
'Espinosa Ferao, Arturo'
'Streubel, Rainer'

_publ_section_title
;
 Oxaphosphiranes: isolable phosphorus-containing epoxide rings.
;
_journal_issue 48
_journal_name_full 'Dalton transactions (Cambridge, England : 2003)'
_journal_page_first 19351
_journal_page_last 19359
_journal_paper_doi 10.1039/d4dt02915a
_journal_volume 53
_journal_year 2024
_chemical_formula_moiety 'C33 H19 F6 Mo O6 P'
_chemical_formula_sum 'C33 H19 F6 Mo O6 P'
_chemical_formula_weight 752.39
_chemical_name_systematic JH-13
_space_group_crystal_system monoclinic
_space_group_IT_number 14
_space_group_name_Hall '-P 2yn'
_space_group_name_H-M_alt 'P 1 21/n 1'
_atom_sites_solution_hydrogens geom
_atom_sites_solution_primary dual
_audit_creation_date 2021-06-29
_audit_creation_method
;
Olex2 1.2
(compiled 2018.05.29 svn.r3508 for OlexSys, GUI svn.r5506)
;
_audit_update_record
;
2024-09-05 deposited with the CCDC.	2024-10-23 downloaded from the CCDC.
;
_cell_angle_alpha 90
_cell_angle_beta 117.340(6)
_cell_angle_gamma 90
_cell_formula_units_Z 4
_cell_length_a 14.3716(11)
_cell_length_b 16.5888(10)
_cell_length_c 14.7190(12)
_cell_measurement_reflns_used 5074
_cell_measurement_temperature 123
_cell_measurement_theta_max 29.45
_cell_measurement_theta_min 2.70
_cell_volume 3117.1(4)
_computing_molecular_graphics 'Olex2 (Dolomanov et al., 2009)'
_computing_publication_material 'Olex2 (Dolomanov et al., 2009)'
_computing_structure_refinement 'XL (Sheldrick, 2008)'
_computing_structure_solution 'XT (Sheldrick, 2015)'
_diffrn_ambient_temperature 123
_diffrn_detector 'image plate (34 cm diameter)'
_diffrn_detector_area_resol_mean 6.67
_diffrn_detector_type STOE
_diffrn_measured_fraction_theta_full 0.999
_diffrn_measured_fraction_theta_max 0.999
_diffrn_measurement_device '2-circle goniometer'
_diffrn_measurement_device_type 'STOE IPDS-2T'
_diffrn_measurement_method 'rotation method'
_diffrn_radiation_collimation '0.5 mm diameter, monocapillary'
_diffrn_radiation_monochromator 'plane graphite'
_diffrn_radiation_polarisn_norm 0
_diffrn_radiation_type MoK\a
_diffrn_radiation_wavelength 0.71073
_diffrn_reflns_av_R_equivalents 0.1611
_diffrn_reflns_av_unetI/netI 0.1457
_diffrn_reflns_Laue_measured_fraction_full 0.999
_diffrn_reflns_Laue_measured_fraction_max 0.999
_diffrn_reflns_limit_h_max 18
_diffrn_reflns_limit_h_min -18
_diffrn_reflns_limit_k_max 18
_diffrn_reflns_limit_k_min -21
_diffrn_reflns_limit_l_max 19
_diffrn_reflns_limit_l_min -19
_diffrn_reflns_number 28927
_diffrn_reflns_point_group_measured_fraction_full 0.999
_diffrn_reflns_point_group_measured_fraction_max 0.999
_diffrn_reflns_theta_full 25.242
_diffrn_reflns_theta_max 27.997
_diffrn_reflns_theta_min 2.694
_diffrn_source 'sealed X-ray tube, 12 x 0.4 mm long-fine focus'
_diffrn_source_current 40
_diffrn_source_power 2.00
_diffrn_source_voltage 50
_exptl_absorpt_coefficient_mu 0.552
_exptl_absorpt_correction_T_max 0.5926
_exptl_absorpt_correction_T_min 0.3310
_exptl_absorpt_correction_type integration
_exptl_absorpt_process_details
;
STOE LANA, absorption correction by scaling of reflection intensities.
J. Koziskova, F. Hahn, J. Richter, J. Kozisek, "Comparison of different
absorption corrections on the model structure of tetrakis(\m~2~-acetato)-
diaqua-di-copper(II)", Acta Chimica Slovaca, vol. 9, no. 2, 2016, pp. 136 - 140.
Afterwards a spherical absorption correction was performed within STOE LANA.
;
_exptl_crystal_colour 'clear colourless'
_exptl_crystal_colour_lustre clear
_exptl_crystal_colour_primary colourless
_exptl_crystal_density_diffrn 1.603
_exptl_crystal_description plate
_exptl_crystal_F_000 1504
_exptl_crystal_size_max 0.18
_exptl_crystal_size_mid 0.15
_exptl_crystal_size_min 0.06
_refine_diff_density_max 0.777
_refine_diff_density_min -0.963
_refine_diff_density_rms 0.118
_refine_ls_extinction_method none
_refine_ls_goodness_of_fit_ref 0.926
_refine_ls_hydrogen_treatment constr
_refine_ls_matrix_type full
_refine_ls_number_parameters 424
_refine_ls_number_reflns 7506
_refine_ls_number_restraints 0
_refine_ls_restrained_S_all 0.926
_refine_ls_R_factor_all 0.1269
_refine_ls_R_factor_gt 0.0631
_refine_ls_shift/su_max 0.000
_refine_ls_shift/su_mean 0.000
_refine_ls_structure_factor_coef Fsqd
_refine_ls_weighting_details 'w=1/[\s^2^(Fo^2^)+(0.0442P)^2^] where P=(Fo^2^+2Fc^2^)/3'
_refine_ls_weighting_scheme calc
_refine_ls_wR_factor_gt 0.1141
_refine_ls_wR_factor_ref 0.1344
_reflns_Friedel_coverage 0.000
_reflns_number_gt 4320
_reflns_number_total 7506
_reflns_threshold_expression 'I > 2\s(I)'
_cod_data_source_file d4dt02915a2.cif
_cod_data_source_block 3b
_cod_depositor_comments 'Adding full bibliography for 7717326--7717330.cif.'
_cod_database_code 7717326
_shelx_shelxl_version_number 2017/1
_shelx_space_group_comment
;
The symmetry employed for this shelxl refinement is uniquely defined
by the following loop, which should always be used as a source of
symmetry information in preference to the above space-group names.
They are only intended as comments.
;
_shelx_estimated_absorpt_t_max 0.968
_shelx_estimated_absorpt_t_min 0.907
_olex2_refinement_description
;
1. Fixed Uiso
 At 1.2 times of:
  All C(H) groups
2.a Ternary CH refined with riding coordinates:
 C1(H1)
2.b Aromatic/amide H refined with riding coordinates:
 C3(H3), C5(H5), C7(H7), C12(H12), C13(H13), C14(H14), C15(H15), C16(H16),
 C18(H18), C19(H19), C20(H20), C21(H21), C22(H22), C24(H24), C25(H25), C26(H26),
  C27(H27), C28(H28)
;
_olex2_submission_special_instructions 'No special instructions were received'

loop_
_space_group_symop_operation_xyz
'x, y, z'
'-x+1/2, y+1/2, -z+1/2'
'-x, -y, -z'
'x-1/2, -y-1/2, z-1/2'

loop_
_atom_site_label
_atom_site_type_symbol
_atom_site_fract_x
_atom_site_fract_y
_atom_site_fract_z
_atom_site_U_iso_or_equiv
_atom_site_adp_type
_atom_site_occupancy
_atom_site_site_symmetry_order
_atom_site_calc_flag
_atom_site_refinement_flags_posn
_atom_site_refinement_flags_adp
_atom_site_refinement_flags_occupancy
_atom_site_disorder_assembly
_atom_site_disorder_group
Mo Mo 0.64700(3) 0.46738(3) 0.33632(3) 0.02046(11) Uani 1 1 d . . . . .
P P 0.70546(10) 0.60795(8) 0.39226(10) 0.0201(3) Uani 1 1 d . . . . .
F1 F 0.7292(4) 0.5419(3) 0.8680(4) 0.0693(14) Uani 1 1 d . . . . .
F2 F 0.7216(4) 0.6652(3) 0.8249(4) 0.0659(14) Uani 1 1 d . . . . .
F3 F 0.8622(5) 0.6170(4) 0.9429(3) 0.0875(18) Uani 1 1 d . . . . .
F4 F 1.0750(3) 0.4217(3) 0.8297(3) 0.0604(12) Uani 1 1 d . . . . .
F5 F 0.9378(3) 0.3485(2) 0.7597(3) 0.0457(10) Uani 1 1 d . . . . .
F6 F 1.0072(3) 0.3954(2) 0.6696(3) 0.0451(9) Uani 1 1 d . . . . .
O1 O 0.8339(3) 0.6278(2) 0.4524(3) 0.0225(7) Uani 1 1 d . . . . .
O2 O 0.5757(4) 0.2903(3) 0.2518(4) 0.0423(11) Uani 1 1 d . . . . .
O3 O 0.5083(3) 0.5142(2) 0.1016(3) 0.0349(10) Uani 1 1 d . . . . .
O4 O 0.4485(3) 0.4777(3) 0.3788(4) 0.0423(11) Uani 1 1 d . . . . .
O5 O 0.7672(3) 0.3721(2) 0.5453(3) 0.0326(9) Uani 1 1 d . . . . .
O6 O 0.8560(3) 0.4498(3) 0.3127(3) 0.0370(10) Uani 1 1 d . . . . .
C1 C 0.7866(4) 0.6466(3) 0.5188(4) 0.0217(10) Uani 1 1 d . . . . .
H1 H 0.777834 0.705427 0.527341 0.026 Uiso 1 1 calc R . . . .
C2 C 0.8232(4) 0.5985(3) 0.6140(4) 0.0214(10) Uani 1 1 d . . . . .
C3 C 0.7897(4) 0.6219(3) 0.6856(4) 0.0274(11) Uani 1 1 d . . . . .
H3 H 0.747005 0.668385 0.673423 0.033 Uiso 1 1 calc R . . . .
C4 C 0.8191(5) 0.5770(3) 0.7749(4) 0.0292(12) Uani 1 1 d . . . . .
C5 C 0.8820(4) 0.5096(3) 0.7933(4) 0.0303(12) Uani 1 1 d . . . . .
H5 H 0.900569 0.478375 0.853329 0.036 Uiso 1 1 calc R . . . .
C6 C 0.9178(4) 0.4877(3) 0.7237(4) 0.0254(11) Uani 1 1 d . . . . .
C7 C 0.8880(4) 0.5321(3) 0.6343(4) 0.0252(10) Uani 1 1 d . . . . .
H7 H 0.912467 0.516708 0.586860 0.030 Uiso 1 1 calc R . . . .
C8 C 0.7825(6) 0.6015(4) 0.8509(5) 0.0411(15) Uani 1 1 d . . . . .
C9 C 0.9847(4) 0.4140(3) 0.7448(4) 0.0299(12) Uani 1 1 d . . . . .
C10 C 0.6333(4) 0.6996(3) 0.3123(4) 0.0204(10) Uani 1 1 d . . . . .
C11 C 0.5247(4) 0.6850(3) 0.3055(4) 0.0234(10) Uani 1 1 d . . . . .
C12 C 0.5139(4) 0.6887(3) 0.3940(4) 0.0273(11) Uani 1 1 d . . . . .
H12 H 0.573506 0.699593 0.457312 0.033 Uiso 1 1 calc R . . . .
C13 C 0.4158(4) 0.6764(4) 0.3917(4) 0.0313(12) Uani 1 1 d . . . . .
H13 H 0.408942 0.680242 0.452745 0.038 Uiso 1 1 calc R . . . .
C14 C 0.3296(4) 0.6588(4) 0.2997(5) 0.0339(13) Uani 1 1 d . . . . .
H14 H 0.262893 0.651151 0.297127 0.041 Uiso 1 1 calc R . . . .
C15 C 0.3407(4) 0.6523(3) 0.2118(4) 0.0291(12) Uani 1 1 d . . . . .
H15 H 0.281613 0.639009 0.149048 0.035 Uiso 1 1 calc R . . . .
C16 C 0.4367(4) 0.6648(3) 0.2138(4) 0.0233(10) Uani 1 1 d . . . . .
H16 H 0.443058 0.659630 0.152576 0.028 Uiso 1 1 calc R . . . .
C17 C 0.6836(4) 0.7804(3) 0.3641(4) 0.0213(10) Uani 1 1 d . . . . .
C18 C 0.6275(4) 0.8397(3) 0.3863(4) 0.0242(11) Uani 1 1 d . . . . .
H18 H 0.556741 0.830135 0.371531 0.029 Uiso 1 1 calc R . . . .
C19 C 0.6751(5) 0.9126(3) 0.4301(4) 0.0300(12) Uani 1 1 d . . . . .
H19 H 0.636046 0.952401 0.444331 0.036 Uiso 1 1 calc R . . . .
C20 C 0.7785(4) 0.9284(3) 0.4532(4) 0.0279(12) Uani 1 1 d . . . . .
H20 H 0.810620 0.977811 0.484399 0.033 Uiso 1 1 calc R . . . .
C21 C 0.8340(4) 0.8704(3) 0.4299(4) 0.0279(12) Uani 1 1 d . . . . .
H21 H 0.904867 0.880092 0.445228 0.033 Uiso 1 1 calc R . . . .
C22 C 0.7860(4) 0.7978(3) 0.3840(4) 0.0248(11) Uani 1 1 d . . . . .
H22 H 0.823977 0.759543 0.366080 0.030 Uiso 1 1 calc R . . . .
C23 C 0.6340(4) 0.7009(3) 0.2080(4) 0.0213(10) Uani 1 1 d . . . . .
C24 C 0.6991(4) 0.6543(3) 0.1836(4) 0.0249(11) Uani 1 1 d . . . . .
H24 H 0.745200 0.616768 0.232155 0.030 Uiso 1 1 calc R . . . .
C25 C 0.6980(4) 0.6617(3) 0.0887(4) 0.0261(11) Uani 1 1 d . . . . .
H25 H 0.743533 0.629497 0.073202 0.031 Uiso 1 1 calc R . . . .
C26 C 0.6302(4) 0.7163(3) 0.0164(4) 0.0296(12) Uani 1 1 d . . . . .
H26 H 0.627124 0.719858 -0.049402 0.036 Uiso 1 1 calc R . . . .
C27 C 0.5681(4) 0.7648(4) 0.0416(4) 0.0291(12) Uani 1 1 d . . . . .
H27 H 0.523788 0.803464 -0.006343 0.035 Uiso 1 1 calc R . . . .
C28 C 0.5690(4) 0.7583(3) 0.1353(4) 0.0231(10) Uani 1 1 d . . . . .
H28 H 0.525597 0.792538 0.151286 0.028 Uiso 1 1 calc R . . . .
C29 C 0.6011(5) 0.3545(4) 0.2823(5) 0.0303(12) Uani 1 1 d . . . . .
C30 C 0.5590(4) 0.5027(3) 0.1866(4) 0.0274(11) Uani 1 1 d . . . . .
C31 C 0.5188(4) 0.4774(4) 0.3632(4) 0.0313(12) Uani 1 1 d . . . . .
C32 C 0.7271(4) 0.4115(3) 0.4746(4) 0.0248(11) Uani 1 1 d . . . . .
C33 C 0.7805(4) 0.4559(3) 0.3179(4) 0.0229(11) Uani 1 1 d . . . . .

loop_
_atom_site_aniso_label
_atom_site_aniso_U_11
_atom_site_aniso_U_22
_atom_site_aniso_U_33
_atom_site_aniso_U_23
_atom_site_aniso_U_13
_atom_site_aniso_U_12
Mo 0.01895(18) 0.01804(19) 0.01957(19) -0.0006(2) 0.00470(14) -0.0014(2)
P 0.0184(6) 0.0183(6) 0.0187(6) -0.0001(5) 0.0043(5) -0.0016(5)
F1 0.122(4) 0.046(3) 0.081(3) 0.008(2) 0.082(3) -0.004(3)
F2 0.116(4) 0.046(2) 0.071(3) 0.021(2) 0.072(3) 0.033(3)
F3 0.095(4) 0.128(5) 0.035(2) -0.029(3) 0.026(3) -0.004(4)
F4 0.037(2) 0.047(2) 0.054(3) -0.0099(19) -0.0151(19) 0.0147(18)
F5 0.044(2) 0.0236(18) 0.068(3) 0.0143(17) 0.024(2) 0.0079(16)
F6 0.052(2) 0.038(2) 0.046(2) 0.0042(17) 0.0221(19) 0.0175(18)
O1 0.0193(17) 0.0243(19) 0.0208(17) -0.0011(14) 0.0066(14) -0.0013(14)
O2 0.048(3) 0.026(2) 0.048(3) -0.0122(19) 0.018(2) -0.0143(19)
O3 0.035(2) 0.033(2) 0.0231(19) -0.0004(16) 0.0023(17) 0.0094(17)
O4 0.035(2) 0.045(3) 0.053(3) -0.001(2) 0.025(2) -0.001(2)
O5 0.038(2) 0.030(2) 0.025(2) 0.0068(17) 0.0111(18) -0.0014(17)
O6 0.030(2) 0.034(3) 0.043(2) -0.0003(18) 0.0132(19) 0.0014(17)
C1 0.022(2) 0.019(2) 0.022(2) -0.0014(19) 0.009(2) -0.0003(19)
C2 0.019(2) 0.020(3) 0.018(2) -0.0035(19) 0.0022(19) -0.0071(19)
C3 0.029(3) 0.024(3) 0.025(3) -0.003(2) 0.008(2) 0.000(2)
C4 0.038(3) 0.028(3) 0.021(3) 0.002(2) 0.012(2) -0.002(2)
C5 0.031(3) 0.028(3) 0.020(2) 0.003(2) 0.001(2) 0.000(2)
C6 0.021(2) 0.025(3) 0.021(2) -0.0012(19) 0.001(2) -0.002(2)
C7 0.020(2) 0.019(2) 0.023(2) -0.003(2) -0.0011(18) -0.003(2)
C8 0.067(4) 0.024(3) 0.040(4) 0.007(3) 0.032(3) 0.004(3)
C9 0.022(3) 0.025(3) 0.032(3) 0.001(2) 0.003(2) -0.002(2)
C10 0.014(2) 0.020(2) 0.020(3) 0.0018(18) 0.002(2) 0.0014(18)
C11 0.021(2) 0.021(3) 0.024(3) 0.001(2) 0.006(2) -0.002(2)
C12 0.027(3) 0.030(3) 0.024(3) 0.000(2) 0.011(2) -0.002(2)
C13 0.029(3) 0.038(3) 0.029(3) -0.004(2) 0.015(2) -0.005(2)
C14 0.023(3) 0.038(3) 0.040(3) -0.003(3) 0.015(2) -0.006(2)
C15 0.019(2) 0.033(3) 0.030(3) -0.001(2) 0.007(2) -0.002(2)
C16 0.020(2) 0.023(3) 0.024(3) -0.002(2) 0.007(2) -0.003(2)
C17 0.022(2) 0.015(2) 0.020(2) 0.0027(18) 0.0034(19) 0.0000(18)
C18 0.021(2) 0.022(3) 0.024(3) -0.002(2) 0.005(2) 0.003(2)
C19 0.037(3) 0.019(3) 0.024(3) -0.004(2) 0.005(2) 0.006(2)
C20 0.032(3) 0.019(3) 0.027(3) -0.003(2) 0.009(2) -0.004(2)
C21 0.024(3) 0.025(3) 0.024(3) 0.005(2) 0.001(2) -0.003(2)
C22 0.025(3) 0.021(3) 0.025(3) 0.005(2) 0.008(2) 0.002(2)
C23 0.025(2) 0.016(2) 0.020(2) -0.0026(18) 0.007(2) -0.0026(19)
C24 0.023(2) 0.022(3) 0.026(3) 0.002(2) 0.008(2) 0.001(2)
C25 0.024(3) 0.024(3) 0.029(3) 0.003(2) 0.011(2) 0.001(2)
C26 0.029(3) 0.032(3) 0.025(3) 0.001(2) 0.010(2) -0.005(2)
C27 0.028(3) 0.030(3) 0.021(3) 0.004(2) 0.004(2) -0.002(2)
C28 0.024(2) 0.019(2) 0.026(3) 0.003(2) 0.011(2) 0.001(2)
C29 0.030(3) 0.027(3) 0.032(3) -0.004(2) 0.013(3) -0.005(2)
C30 0.026(3) 0.022(2) 0.030(3) -0.002(2) 0.008(2) 0.003(2)
C31 0.031(3) 0.027(3) 0.031(3) -0.002(2) 0.010(2) -0.004(2)
C32 0.026(3) 0.022(3) 0.022(3) 0.000(2) 0.008(2) -0.008(2)
C33 0.020(2) 0.016(3) 0.025(2) 0.0037(19) 0.0041(19) 0.0023(19)

loop_
_atom_type_symbol
_atom_type_description
_atom_type_scat_dispersion_real
_atom_type_scat_dispersion_imag
_atom_type_scat_source
C C 0.0033 0.0016 'International Tables Vol C Tables 4.2.6.8 and 6.1.1.4'
H H 0.0000 0.0000 'International Tables Vol C Tables 4.2.6.8 and 6.1.1.4'
F F 0.0171 0.0103 'International Tables Vol C Tables 4.2.6.8 and 6.1.1.4'
Mo Mo -1.6832 0.6857 'International Tables Vol C Tables 4.2.6.8 and 6.1.1.4'
O O 0.0106 0.0060 'International Tables Vol C Tables 4.2.6.8 and 6.1.1.4'
P P 0.1023 0.0942 'International Tables Vol C Tables 4.2.6.8 and 6.1.1.4'

loop_
_geom_angle_atom_site_label_1
_geom_angle_atom_site_label_2
_geom_angle_atom_site_label_3
_geom_angle
_geom_angle_site_symmetry_1
_geom_angle_site_symmetry_3
_geom_angle_publ_flag
C29 Mo P 176.03(17) . . ?
C29 Mo C30 85.0(2) . . ?
C29 Mo C31 89.5(2) . . ?
C29 Mo C32 84.5(2) . . ?
C29 Mo C33 91.0(2) . . ?
C30 Mo P 92.05(16) . . ?
C30 Mo C31 91.0(2) . . ?
C30 Mo C33 92.1(2) . . ?
C31 Mo P 93.27(17) . . ?
C31 Mo C33 176.8(2) . . ?
C32 Mo P 98.37(15) . . ?
C32 Mo C30 169.5(2) . . ?
C32 Mo C31 89.4(2) . . ?
C32 Mo C33 87.5(2) . . ?
C33 Mo P 86.40(15) . . ?
O1 P Mo 118.83(14) . . ?
O1 P C1 49.5(2) . . ?
O1 P C10 108.9(2) . . ?
C1 P Mo 129.45(18) . . ?
C1 P C10 105.3(2) . . ?
C10 P Mo 122.48(15) . . ?
C1 O1 P 69.9(2) . . ?
P C1 H1 114.7 . . ?
O1 C1 P 60.7(2) . . ?
O1 C1 H1 114.7 . . ?
O1 C1 C2 116.5(4) . . ?
C2 C1 P 124.5(4) . . ?
C2 C1 H1 114.7 . . ?
C3 C2 C1 117.8(5) . . ?
C7 C2 C1 122.9(5) . . ?
C7 C2 C3 119.3(5) . . ?
C2 C3 H3 120.0 . . ?
C4 C3 C2 120.0(5) . . ?
C4 C3 H3 120.0 . . ?
C3 C4 C8 120.1(5) . . ?
C5 C4 C3 120.2(5) . . ?
C5 C4 C8 119.7(5) . . ?
C4 C5 H5 120.1 . . ?
C4 C5 C6 119.8(5) . . ?
C6 C5 H5 120.1 . . ?
C5 C6 C7 120.1(5) . . ?
C5 C6 C9 118.7(5) . . ?
C7 C6 C9 121.2(5) . . ?
C2 C7 C6 120.6(5) . . ?
C2 C7 H7 119.7 . . ?
C6 C7 H7 119.7 . . ?
F1 C8 C4 111.5(5) . . ?
F2 C8 F1 106.7(6) . . ?
F2 C8 F3 106.7(6) . . ?
F2 C8 C4 114.7(5) . . ?
F3 C8 F1 104.4(5) . . ?
F3 C8 C4 112.2(6) . . ?
F4 C9 F5 105.6(5) . . ?
F4 C9 C6 112.0(5) . . ?
F5 C9 C6 111.7(5) . . ?
F6 C9 F4 107.4(5) . . ?
F6 C9 F5 106.3(5) . . ?
F6 C9 C6 113.4(5) . . ?
C11 C10 P 99.4(3) . . ?
C11 C10 C17 113.5(4) . . ?
C11 C10 C23 114.1(4) . . ?
C17 C10 P 112.8(3) . . ?
C23 C10 P 112.0(3) . . ?
C23 C10 C17 105.3(4) . . ?
C12 C11 C10 118.8(5) . . ?
C12 C11 C16 118.4(5) . . ?
C16 C11 C10 122.7(5) . . ?
C11 C12 H12 119.5 . . ?
C11 C12 C13 121.0(5) . . ?
C13 C12 H12 119.5 . . ?
C12 C13 H13 120.3 . . ?
C14 C13 C12 119.4(5) . . ?
C14 C13 H13 120.3 . . ?
C13 C14 H14 120.1 . . ?
C15 C14 C13 119.8(5) . . ?
C15 C14 H14 120.1 . . ?
C14 C15 H15 119.6 . . ?
C14 C15 C16 120.9(5) . . ?
C16 C15 H15 119.6 . . ?
C11 C16 H16 119.8 . . ?
C15 C16 C11 120.4(5) . . ?
C15 C16 H16 119.8 . . ?
C18 C17 C10 122.3(4) . . ?
C22 C17 C10 119.5(5) . . ?
C22 C17 C18 118.1(5) . . ?
C17 C18 H18 119.9 . . ?
C19 C18 C17 120.2(5) . . ?
C19 C18 H18 119.9 . . ?
C18 C19 H19 119.3 . . ?
C20 C19 C18 121.3(5) . . ?
C20 C19 H19 119.3 . . ?
C19 C20 H20 120.6 . . ?
C19 C20 C21 118.7(5) . . ?
C21 C20 H20 120.6 . . ?
C20 C21 H21 119.9 . . ?
C20 C21 C22 120.2(5) . . ?
C22 C21 H21 119.9 . . ?
C17 C22 C21 121.3(5) . . ?
C17 C22 H22 119.3 . . ?
C21 C22 H22 119.3 . . ?
C24 C23 C10 124.5(4) . . ?
C24 C23 C28 118.0(5) . . ?
C28 C23 C10 117.3(4) . . ?
C23 C24 H24 119.6 . . ?
C23 C24 C25 120.9(5) . . ?
C25 C24 H24 119.6 . . ?
C24 C25 H25 119.9 . . ?
C26 C25 C24 120.2(5) . . ?
C26 C25 H25 119.9 . . ?
C25 C26 H26 120.5 . . ?
C27 C26 C25 119.1(5) . . ?
C27 C26 H26 120.5 . . ?
C26 C27 H27 119.5 . . ?
C26 C27 C28 121.1(5) . . ?
C28 C27 H27 119.5 . . ?
C23 C28 H28 119.7 . . ?
C27 C28 C23 120.6(5) . . ?
C27 C28 H28 119.7 . . ?
O2 C29 Mo 179.5(5) . . ?
O3 C30 Mo 173.1(5) . . ?
O4 C31 Mo 175.7(6) . . ?
O5 C32 Mo 171.9(5) . . ?
O6 C33 Mo 176.8(5) . . ?

loop_
_geom_bond_atom_site_label_1
_geom_bond_atom_site_label_2
_geom_bond_distance
_geom_bond_site_symmetry_2
_geom_bond_publ_flag
Mo P 2.4872(14) . ?
Mo C29 2.022(6) . ?
Mo C30 2.059(6) . ?
Mo C31 2.061(6) . ?
Mo C32 2.044(5) . ?
Mo C33 2.067(5) . ?
P O1 1.673(4) . ?
P C1 1.802(5) . ?
P C10 1.911(5) . ?
F1 C8 1.342(8) . ?
F2 C8 1.312(7) . ?
F3 C8 1.336(8) . ?
F4 C9 1.331(6) . ?
F5 C9 1.348(7) . ?
F6 C9 1.324(7) . ?
O1 C1 1.458(6) . ?
O2 C29 1.148(7) . ?
O3 C30 1.138(6) . ?
O4 C31 1.134(7) . ?
O5 C32 1.136(6) . ?
O6 C33 1.126(6) . ?
C1 H1 1.0000 . ?
C1 C2 1.483(7) . ?
C2 C3 1.399(8) . ?
C2 C7 1.383(7) . ?
C3 H3 0.9500 . ?
C3 C4 1.398(7) . ?
C4 C5 1.384(8) . ?
C4 C8 1.495(8) . ?
C5 H5 0.9500 . ?
C5 C6 1.390(8) . ?
C6 C7 1.393(7) . ?
C6 C9 1.496(8) . ?
C7 H7 0.9500 . ?
C10 C11 1.536(7) . ?
C10 C17 1.547(7) . ?
C10 C23 1.540(7) . ?
C11 C12 1.382(8) . ?
C11 C16 1.403(7) . ?
C12 H12 0.9500 . ?
C12 C13 1.410(8) . ?
C13 H13 0.9500 . ?
C13 C14 1.383(8) . ?
C14 H14 0.9500 . ?
C14 C15 1.379(9) . ?
C15 H15 0.9500 . ?
C15 C16 1.382(7) . ?
C16 H16 0.9500 . ?
C17 C18 1.403(7) . ?
C17 C22 1.392(7) . ?
C18 H18 0.9500 . ?
C18 C19 1.393(7) . ?
C19 H19 0.9500 . ?
C19 C20 1.387(8) . ?
C20 H20 0.9500 . ?
C20 C21 1.390(8) . ?
C21 H21 0.9500 . ?
C21 C22 1.398(8) . ?
C22 H22 0.9500 . ?
C23 C24 1.382(7) . ?
C23 C28 1.416(7) . ?
C24 H24 0.9500 . ?
C24 C25 1.396(8) . ?
C25 H25 0.9500 . ?
C25 C26 1.396(8) . ?
C26 H26 0.9500 . ?
C26 C27 1.374(8) . ?
C27 H27 0.9500 . ?
C27 C28 1.378(7) . ?
C28 H28 0.9500 . ?
